data_4000761
loop_
_publ_author_name
'Pachfule, Pradip'
'Chen, Yifei'
'Sahoo, Subash Chandra'
'Jiang, Jianwen'
'Banerjee, Rahul'

_publ_contact_author
;

Dr. Rahul Banerjee

Scientist
Physical/Materials Chemistry Division  
National Chemical Laboratory
Dr. Homi Bhaba Road
Pune 411008, India


;
_publ_section_title
;
 Structural Isomerism and Effect of Fluorination on Gas Adsorption in
 Copper-Tetrazolate Based Metal Organic Frameworks
;
_journal_issue 11
_journal_name_full 'Chemistry of Materials'
_journal_page_first 2908
_journal_paper_doi 10.1021/cm2004352
_journal_volume 23
_journal_year 2011
_chemical_formula_moiety 'C21 H23 Cu2 N9 O6'
_chemical_formula_sum 'C21 H23 Cu2 N9 O6'
_chemical_formula_weight 624.58
_chemical_name_systematic
; 
 ? 
;
_space_group_IT_number 44
_symmetry_cell_setting orthorhombic
_symmetry_space_group_name_Hall 'I 2 -2'
_symmetry_space_group_name_H-M 'I m m 2'
_atom_sites_solution_hydrogens geom
_atom_sites_solution_primary direct
_atom_sites_solution_secondary difmap
_audit_creation_method SHELXL-97
_cell_angle_alpha 90.00
_cell_angle_beta 90.00
_cell_angle_gamma 90.00
_cell_formula_units_Z 2
_cell_length_a 7.119(6)
_cell_length_b 21.58(2)
_cell_length_c 9.100(8)
_cell_measurement_reflns_used 788
_cell_measurement_temperature 298(2)
_cell_measurement_theta_max 23.76
_cell_measurement_theta_min 2.44
_cell_volume 1398(2)
_computing_cell_refinement 'Bruker SMART'
_computing_data_collection 'Bruker SMART'
_computing_data_reduction 'Bruker SAINT'
_computing_molecular_graphics 'Bruker SHELXTL'
_computing_publication_material 'Bruker SHELXTL'
_computing_structure_refinement 'Bruker SHELXTL'
_computing_structure_solution 'Bruker SHELXTL'
_diffrn_ambient_temperature 298(2)
_diffrn_measured_fraction_theta_full 1.000
_diffrn_measured_fraction_theta_max 1.000
_diffrn_radiation_monochromator graphite
_diffrn_radiation_source 'fine-focus sealed tube'
_diffrn_radiation_type MoK\a
_diffrn_radiation_wavelength 0.71073
_diffrn_reflns_av_R_equivalents 0.0701
_diffrn_reflns_av_sigmaI/netI 0.0404
_diffrn_reflns_limit_h_max 8
_diffrn_reflns_limit_h_min -9
_diffrn_reflns_limit_k_max 13
_diffrn_reflns_limit_k_min -27
_diffrn_reflns_limit_l_max 10
_diffrn_reflns_limit_l_min -11
_diffrn_reflns_number 3186
_diffrn_reflns_theta_full 27.45
_diffrn_reflns_theta_max 27.45
_diffrn_reflns_theta_min 1.89
_exptl_absorpt_coefficient_mu 1.572
_exptl_absorpt_correction_T_max 0.8787
_exptl_absorpt_correction_T_min 0.7076
_exptl_absorpt_correction_type multi-scan
_exptl_absorpt_process_details 'Blessing, Acta Cryst. (1995) A51 33-58'
_exptl_crystal_colour green
_exptl_crystal_density_diffrn 1.477
_exptl_crystal_density_method 'not measured'
_exptl_crystal_description Prismic
_exptl_crystal_F_000 630
_exptl_crystal_size_max 0.20
_exptl_crystal_size_mid 0.18
_exptl_crystal_size_min 0.14
_refine_diff_density_max 0.890
_refine_diff_density_min -0.784
_refine_diff_density_rms 0.134
_refine_ls_abs_structure_details 'Flack H D (1983), Acta Cryst. A39, 876-881'
_refine_ls_abs_structure_Flack -0.02(7)
_refine_ls_extinction_method none
_refine_ls_goodness_of_fit_ref 1.077
_refine_ls_hydrogen_treatment constr
_refine_ls_matrix_type full
_refine_ls_number_parameters 99
_refine_ls_number_reflns 1611
_refine_ls_number_restraints 4
_refine_ls_restrained_S_all 1.086
_refine_ls_R_factor_all 0.0663
_refine_ls_R_factor_gt 0.0604
_refine_ls_shift/su_max 0.000
_refine_ls_shift/su_mean 0.000
_refine_ls_structure_factor_coef Fsqd
_refine_ls_weighting_details 'calc w=1/[\s^2^(Fo^2^)+(0.0646P)^2^+15.8937P] where P=(Fo^2^+2Fc^2^)/3'
_refine_ls_weighting_scheme calc
_refine_ls_wR_factor_gt 0.1503
_refine_ls_wR_factor_ref 0.1540
_reflns_number_gt 1459
_reflns_number_total 1611
_reflns_threshold_expression >2sigma(I)
_cod_data_source_file cm2004352_si_002.cif
_cod_data_source_block Cu-TBA-2
_cod_depositor_comments
;
The following automatic conversions were performed:

'_symmetry_cell_setting' value 'Orthorhombic' changed to
'orthorhombic' according to
/home/saulius/struct/CIF-dictionaries/cif_core.dic dictionary named
'cif_core.dic' version 2.4.1 from 2010-06-29.

Automatic conversion script
Id: cif_fix_values 1715 2011-07-08 13:25:40Z adriana 
;
_cod_original_sg_symbol_H-M Imm2
_cod_original_formula_sum 'C21 H23 Cu2 N9 O6 '
_cod_database_code 4000761

loop_
_symmetry_equiv_pos_as_xyz
'x, y, z'
'-x, -y, z'
'-x, y, z'
'x, -y, z'
'x+1/2, y+1/2, z+1/2'
'-x+1/2, -y+1/2, z+1/2'
'-x+1/2, y+1/2, z+1/2'
'x+1/2, -y+1/2, z+1/2'

loop_
_atom_site_label
_atom_site_type_symbol
_atom_site_fract_x
_atom_site_fract_y
_atom_site_fract_z
_atom_site_U_iso_or_equiv
_atom_site_adp_type
_atom_site_occupancy
_atom_site_symmetry_multiplicity
_atom_site_calc_flag
_atom_site_refinement_flags
C1 C 0.5000 0.7844(5) 0.8038(14) 0.040(3) Uani 1 2 d S
C2 C 0.3330(9) 0.7508(5) 0.779(2) 0.052(2) Uani 1 1 d .
H2 H 0.2186 0.7707 0.7927 0.062 Uiso 1 1 calc R
C3 C 0.3322(12) 0.6926(4) 0.7361(11) 0.048(2) Uani 1 1 d .
H3 H 0.2168 0.6735 0.7204 0.058 Uiso 1 1 calc R
C4 C 0.5000 0.6567(6) 0.7125(16) 0.040(3) Uani 1 2 d S
C5 C 0.5000 0.5929(5) 0.6692(11) 0.032(2) Uani 1 2 d S
C6 C 1.0000 0.6538(5) 0.3535(14) 0.026(2) Uani 1 2 d S
C7 C 1.0000 0.5000 0.816(3) 0.067(6) Uiso 1 4 d S
H7 H 1.0000 0.5422 0.8376 0.080 Uiso 0.50 2 calc SPR
C9 C 1.0000 0.4157(10) 0.940(4) 0.078(10) Uiso 0.50 2 d SPD
H9A H 1.0000 0.4091 0.8360 0.117 Uiso 1 2 calc SR
H9B H 0.8899 0.3972 0.9825 0.117 Uiso 0.50 1 calc PR
H9C H 1.1101 0.3972 0.9825 0.117 Uiso 0.50 1 calc PR
C10 C 0.5000 0.5268(12) 0.249(3) 0.041(5) Uiso 0.50 2 d SP
H10A H 0.6088 0.5539 0.2487 0.049 Uiso 0.25 1 calc PR
H10B H 0.3912 0.5539 0.2487 0.049 Uiso 0.25 1 calc PR
C11 C 0.5000 0.5000 0.1196(17) 0.029(3) Uiso 1 4 d S
H11A H 0.5000 0.5311 0.0441 0.043 Uiso 0.50 2 calc SPR
H11B H 0.3899 0.4746 0.1100 0.043 Uiso 0.25 1 calc PR
H11C H 0.6101 0.4746 0.1100 0.043 Uiso 0.25 1 calc PR
Cu1 Cu 0.75174(14) 0.5000 0.5330(4) 0.0122(2) Uani 1 2 d S
N1 N 0.8965(11) 0.5652(3) 0.4322(9) 0.0396(18) Uani 1 1 d .
N2 N 0.8432(10) 0.6182(3) 0.3845(8) 0.0368(15) Uani 1 1 d .
N3 N 1.0000 0.4721(9) 0.966(2) 0.048(5) Uiso 0.50 2 d SPD
O1 O 0.6458(9) 0.5682(3) 0.6523(7) 0.0423(15) Uani 1 1 d .
O2 O 1.0000 0.5000 0.7108(15) 0.043(3) Uani 1 4 d S
O3 O 0.5000 0.5000 0.378(2) 0.057(4) Uani 1 4 d S
C12 C 1.0000 0.5000 1.085(3) 0.076(7) Uiso 1 4 d SD
H12A H 1.0000 0.5439 1.0677 0.114 Uiso 0.50 2 calc SPR
H12B H 1.1101 0.4889 1.1401 0.114 Uiso 0.25 1 calc PR
H12C H 0.8899 0.4889 1.1401 0.114 Uiso 0.25 1 calc PR

loop_
_atom_site_aniso_label
_atom_site_aniso_U_11
_atom_site_aniso_U_22
_atom_site_aniso_U_33
_atom_site_aniso_U_23
_atom_site_aniso_U_13
_atom_site_aniso_U_12
C1 0.034(5) 0.039(6) 0.046(7) -0.026(5) 0.000 0.000
C2 0.022(3) 0.032(3) 0.101(7) -0.030(4) -0.006(6) -0.008(4)
C3 0.038(4) 0.027(4) 0.080(7) -0.039(4) -0.004(4) 0.004(3)
C4 0.036(6) 0.040(7) 0.045(8) -0.028(6) 0.000 0.000
C5 0.050(6) 0.029(5) 0.016(4) 0.004(4) 0.000 0.000
C6 0.005(4) 0.024(5) 0.048(7) -0.014(5) 0.000 0.000
Cu1 0.0168(4) 0.0013(3) 0.0185(4) 0.000 0.0031(3) 0.000
N1 0.052(4) 0.017(3) 0.050(5) -0.003(3) 0.018(4) 0.003(3)
N2 0.049(4) 0.019(3) 0.043(4) 0.011(2) 0.004(3) 0.007(3)
O1 0.053(4) 0.033(3) 0.040(3) -0.016(3) 0.009(3) 0.018(3)
O2 0.055(8) 0.059(8) 0.016(6) 0.000 0.000 0.000
O3 0.012(5) 0.080(11) 0.079(12) 0.000 0.000 0.000

loop_
_atom_type_symbol
_atom_type_description
_atom_type_scat_dispersion_real
_atom_type_scat_dispersion_imag
_atom_type_scat_source
C C 0.0033 0.0016 'International Tables Vol C Tables 4.2.6.8 and 6.1.1.4'
Cu Cu 0.3201 1.2651 'International Tables Vol C Tables 4.2.6.8 and 6.1.1.4'
N N 0.0061 0.0033 'International Tables Vol C Tables 4.2.6.8 and 6.1.1.4'
O O 0.0106 0.0060 'International Tables Vol C Tables 4.2.6.8 and 6.1.1.4'
H H 0.0000 0.0000 'International Tables Vol C Tables 4.2.6.8 and 6.1.1.4'

loop_
_geom_angle_atom_site_label_1
_geom_angle_atom_site_label_2
_geom_angle_atom_site_label_3
_geom_angle
_geom_angle_site_symmetry_1
_geom_angle_site_symmetry_3
C6 C1 C2 122.6(5) 6_665 .
C6 C1 C2 122.6(5) 6_665 3_655
C2 C1 C2 114.8(11) . 3_655
C3 C2 C1 122.9(8) . .
C3 C2 H2 118.6 . .
C1 C2 H2 118.6 . .
C2 C3 C4 123.7(8) . .
C2 C3 H3 118.2 . .
C4 C3 H3 118.2 . .
C5 C4 C3 123.9(5) . .
C5 C4 C3 123.9(5) . 3_655
C3 C4 C3 112.1(11) . 3_655
O1 C5 O1 123.7(11) . 3_655
O1 C5 C4 118.1(6) . .
O1 C5 C4 118.1(6) 3_655 .
N2 C6 N2 107.5(9) . 3_755
N2 C6 C1 126.2(5) . 6_664
N2 C6 C1 126.2(5) 3_755 6_664
O2 C7 N3 156.2(9) . .
O2 C7 H7 101.9 . .
N3 C7 H7 101.9 . .
N3 C9 H9A 109.5 . .
N3 C9 H9B 109.5 . .
H9A C9 H9B 109.5 . .
N3 C9 H9C 109.5 . .
H9A C9 H9C 109.5 . .
H9B C9 H9C 109.5 . .
O3 C10 C11 128(2) . .
O3 C10 H10A 105.4 . .
C11 C10 H10A 105.4 . .
O3 C10 H10B 105.4 . .
C11 C10 H10B 105.4 . .
H10A C10 H10B 106.0 . .
C10 C11 H11A 109.5 . .
C10 C11 H11B 109.5 . .
H11A C11 H11B 109.5 . .
C10 C11 H11C 109.5 . .
H11A C11 H11C 109.5 . .
H11B C11 H11C 109.5 . .
N1 Cu1 N1 91.2(4) 4_565 .
N1 Cu1 O1 85.6(2) 4_565 4_565
N1 Cu1 O1 170.4(4) . 4_565
N1 Cu1 O1 170.4(4) 4_565 .
N1 Cu1 O1 85.6(2) . .
O1 Cu1 O1 96.2(4) 4_565 .
N1 Cu1 O3 97.0(4) 4_565 .
N1 Cu1 O3 97.0(4) . .
O1 Cu1 O3 92.3(3) 4_565 .
O1 Cu1 O3 92.3(3) . .
N1 Cu1 O2 85.9(3) 4_565 .
N1 Cu1 O2 85.9(3) . .
O1 Cu1 O2 84.9(3) 4_565 .
O1 Cu1 O2 84.9(3) . .
O3 Cu1 O2 175.8(5) . .
N2 N1 N1 107.3(5) . 3_755
N2 N1 Cu1 129.8(6) . .
N1 N1 Cu1 121.5(2) 3_755 .
N1 N2 C6 109.0(7) . .
C12 N3 C9 130(2) . .
C12 N3 C7 127.2(18) . .
C9 N3 C7 103(2) . .
C5 O1 Cu1 138.1(7) . .
C7 O2 Cu1 132.5(2) . .
C7 O2 Cu1 132.5(2) . 2_765
Cu1 O2 Cu1 95.1(5) . 2_765
C10 O3 C10 53(2) 2_665 .
C10 O3 Cu1 123.8(4) 2_665 2_665
C10 O3 Cu1 123.8(4) . 2_665
C10 O3 Cu1 123.8(4) 2_665 .
C10 O3 Cu1 123.8(4) . .
Cu1 O3 Cu1 103.4(8) 2_665 .
N3 C12 H12A 109.5 . .
N3 C12 H12B 109.5 . .
H12A C12 H12B 109.5 . .
N3 C12 H12C 109.5 . .
H12A C12 H12C 109.5 . .
H12B C12 H12C 109.5 . .

loop_
_geom_bond_atom_site_label_1
_geom_bond_atom_site_label_2
_geom_bond_distance
_geom_bond_site_symmetry_2
C1 C6 1.408(15) 6_665
C1 C2 1.411(9) .
C1 C2 1.411(9) 3_655
C2 C3 1.315(12) .
C2 H2 0.9300 .
C3 C4 1.440(11) .
C3 H3 0.9300 .
C4 C5 1.431(16) .
C4 C3 1.440(11) 3_655
C5 O1 1.177(8) .
C5 O1 1.177(8) 3_655
C6 N2 1.385(10) .
C6 N2 1.385(10) 3_755
C6 C1 1.408(15) 6_664
C7 O2 0.96(3) .
C7 N3 1.49(3) .
C7 H7 0.9300 .
C9 N3 1.240(17) .
C9 H9A 0.9600 .
C9 H9B 0.9600 .
C9 H9C 0.9600 .
C10 O3 1.31(3) .
C10 C11 1.31(3) .
C10 H10A 0.9700 .
C10 H10B 0.9700 .
C11 H11A 0.9600 .
C11 H11B 0.9600 .
C11 H11C 0.9600 .
Cu1 N1 1.971(7) 4_565
Cu1 N1 1.971(8) .
Cu1 O1 1.979(6) 4_565
Cu1 O1 1.979(6) .
Cu1 O3 2.283(13) .
Cu1 O2 2.396(10) .
N1 N2 1.279(9) .
N1 N1 1.474(16) 3_755
N3 C12 1.240(17) .
O2 Cu1 2.396(10) 2_765
O3 C10 1.31(3) 2_665
O3 Cu1 2.283(13) 2_665
C12 H12A 0.9600 .
C12 H12B 0.9600 .
C12 H12C 0.9600 .

loop_
_geom_torsion_atom_site_label_1
_geom_torsion_atom_site_label_2
_geom_torsion_atom_site_label_3
_geom_torsion_atom_site_label_4
_geom_torsion
_geom_torsion_site_symmetry_1
_geom_torsion_site_symmetry_4
C6 C1 C2 C3 -178.1(14) 6_665 .
C2 C1 C2 C3 1(3) 3_655 .
C1 C2 C3 C4 1(2) . .
C2 C3 C4 C5 178.7(14) . .
C2 C3 C4 C3 -2(2) . 3_655
C3 C4 C5 O1 179.6(12) . .
C3 C4 C5 O1 0(2) 3_655 .
C3 C4 C5 O1 0(2) . 3_655
C3 C4 C5 O1 -179.6(12) 3_655 3_655
N1 Cu1 N1 N2 144.1(6) 4_565 .
O1 Cu1 N1 N2 -146.0(18) 4_565 .
O1 Cu1 N1 N2 -44.9(9) . .
O3 Cu1 N1 N2 46.9(9) . .
O2 Cu1 N1 N2 -130.1(8) . .
N1 Cu1 N1 N1 -51.3(4) 4_565 3_755
O1 Cu1 N1 N1 19(2) 4_565 3_755
O1 Cu1 N1 N1 119.7(2) . 3_755
O3 Cu1 N1 N1 -148.5(3) . 3_755
O2 Cu1 N1 N1 34.5(2) . 3_755
N1 N1 N2 C6 -0.4(8) 3_755 .
Cu1 N1 N2 C6 165.9(7) . .
N2 C6 N2 N1 0.6(12) 3_755 .
C1 C6 N2 N1 -177.6(12) 6_664 .
O2 C7 N3 C12 180.00(4) . .
O2 C7 N3 C9 0.00(3) . .
O1 C5 O1 Cu1 28.7(19) 3_655 .
C4 C5 O1 Cu1 -151.2(10) . .
N1 Cu1 O1 C5 -177.0(18) 4_565 .
N1 Cu1 O1 C5 112.6(10) . .
O1 Cu1 O1 C5 -76.8(11) 4_565 .
O3 Cu1 O1 C5 15.8(11) . .
O2 Cu1 O1 C5 -161.1(11) . .
N3 C7 O2 Cu1 90.00(2) . .
N3 C7 O2 Cu1 -90.00(2) . 2_765
N1 Cu1 O2 C7 -134.3(2) 4_565 .
N1 Cu1 O2 C7 134.3(2) . .
O1 Cu1 O2 C7 -48.4(2) 4_565 .
O1 Cu1 O2 C7 48.4(2) . .
O3 Cu1 O2 C7 0.000(13) . .
N1 Cu1 O2 Cu1 45.7(2) 4_565 2_765
N1 Cu1 O2 Cu1 -45.7(2) . 2_765
O1 Cu1 O2 Cu1 131.6(2) 4_565 2_765
O1 Cu1 O2 Cu1 -131.6(2) . 2_765
O3 Cu1 O2 Cu1 179.998(10) . 2_765
C11 C10 O3 C10 0.000(14) . 2_665
C11 C10 O3 Cu1 -109.3(9) . 2_665
C11 C10 O3 Cu1 109.3(9) . .
N1 Cu1 O3 C10 -13.9(15) 4_565 2_665
N1 Cu1 O3 C10 78.2(15) . 2_665
O1 Cu1 O3 C10 -99.7(15) 4_565 2_665
O1 Cu1 O3 C10 164.0(15) . 2_665
O2 Cu1 O3 C10 -147.8(15) . 2_665
N1 Cu1 O3 C10 -78.2(15) 4_565 .
N1 Cu1 O3 C10 13.9(15) . .
O1 Cu1 O3 C10 -164.0(15) 4_565 .
O1 Cu1 O3 C10 99.7(15) . .
O2 Cu1 O3 C10 147.8(15) . .
N1 Cu1 O3 Cu1 134.0(2) 4_565 2_665
N1 Cu1 O3 Cu1 -134.0(2) . 2_665
O1 Cu1 O3 Cu1 48.1(2) 4_565 2_665
O1 Cu1 O3 Cu1 -48.2(2) . 2_665
O2 Cu1 O3 Cu1 -0.002(9) . 2_665
